data_2217651
loop_
_publ_author_name
'Popkov, Alexander'
'N\'advorn\'ik, Milan'
'Ko\<z\'i\<sek, Jozef'

_publ_section_title
{2-[(<i>S</i>)-({2-[(<i>S</i>)-1-Benzylpyrrolidine-2-carboxamido]phenyl}(phenyl)methylene)amino]-4-hydroxybutanoato-\k^4^<i>N</i>,<i>N</i>',<i>N</i>'',<i>O</i>}nickel(II)
_journal_coeditor_code SG2215
_journal_issue 2
_journal_name_full 'Acta Crystallographica Section E'
_journal_page_first m364
_journal_page_last m365
_journal_paper_doi 10.1107/S1600536808000949
_journal_volume 64
_journal_year 2008
_chemical_formula_iupac '[Ni (C29 H29 N3 O4)]'
_chemical_formula_moiety 'C29 H29 N3 Ni O4'
_chemical_formula_sum 'C29 H29 N3 Ni O4'
_chemical_formula_weight 542.26
_chemical_name_systematic
;
{2-[(S)-({2-[(S)-1-Benzylpyrrolidine-2-
carboxamido]phenyl}(phenyl)methylene)amino]-4-hydroxybutanoato-
\k^4^N,N',N'',O}nickel(II)
;
_space_group_IT_number 19
_symmetry_cell_setting orthorhombic
_symmetry_space_group_name_Hall 'P 2ac 2ab'
_symmetry_space_group_name_H-M 'P 21 21 21'
_atom_sites_solution_hydrogens geom
_atom_sites_solution_primary direct
_atom_sites_solution_secondary difmap
_audit_creation_method SHELXL-97
_cell_angle_alpha 90.00
_cell_angle_beta 90.00
_cell_angle_gamma 90.00
_cell_formula_units_Z 4
_cell_length_a 9.7430(10)
_cell_length_b 10.2220(10)
_cell_length_c 26.0160(10)
_cell_measurement_reflns_used 35886
_cell_measurement_temperature 100(2)
_cell_measurement_theta_max 35.26
_cell_measurement_theta_min 3.18
_cell_volume 2591.0(4)
_computing_cell_refinement 'CrysAlis CCD (Oxford Diffraction, 2006)'
_computing_data_collection 'CrysAlis CCD (Oxford Diffraction, 2006)'
_computing_data_reduction 'CrysAlis RED (Oxford Diffraction, 2006)'
_computing_molecular_graphics 'DIAMOND (Brandenburg, 1998)'
_computing_publication_material 'enCIFer (Allen <i>et al.</i>,  2004)'
_computing_structure_refinement 'SHELXL97 (Sheldrick, 2008)'
_computing_structure_solution 'SHELXS97 (Sheldrick, 2008)'
_diffrn_ambient_temperature 100(2)
_diffrn_measured_fraction_theta_full 0.994
_diffrn_measured_fraction_theta_max 0.994
_diffrn_measurement_device_type 'Oxford Diffraction Gemini R CCD'
_diffrn_measurement_method
;
Rotation method data acquisition using \w and \f
;
_diffrn_radiation_monochromator graphite
_diffrn_radiation_source 'fine-focus sealed tube'
_diffrn_radiation_type MoK\a
_diffrn_radiation_wavelength 0.71073
_diffrn_reflns_av_R_equivalents 0.0383
_diffrn_reflns_av_sigmaI/netI 0.0163
_diffrn_reflns_limit_h_max 12
_diffrn_reflns_limit_h_min -12
_diffrn_reflns_limit_k_max 12
_diffrn_reflns_limit_k_min -12
_diffrn_reflns_limit_l_max 32
_diffrn_reflns_limit_l_min -32
_diffrn_reflns_number 62972
_diffrn_reflns_theta_full 26.37
_diffrn_reflns_theta_max 26.37
_diffrn_reflns_theta_min 4.18
_diffrn_standards_decay_% 0
_diffrn_standards_number 0
_exptl_absorpt_coefficient_mu 0.789
_exptl_absorpt_correction_T_max 0.897
_exptl_absorpt_correction_T_min 0.840
_exptl_absorpt_correction_type analytical
_exptl_absorpt_process_details '(Clark & Reid, 1995)'
_exptl_crystal_colour orange
_exptl_crystal_density_diffrn 1.390
_exptl_crystal_density_method 'not measured'
_exptl_crystal_description block
_exptl_crystal_F_000 1136
_exptl_crystal_size_max 0.25
_exptl_crystal_size_mid 0.19
_exptl_crystal_size_min 0.16
_refine_diff_density_max 0.812
_refine_diff_density_min -0.293
_refine_ls_abs_structure_details '(Flack, 1983), 2260 Friedel pairs'
_refine_ls_abs_structure_Flack 0.040(10)
_refine_ls_extinction_method none
_refine_ls_goodness_of_fit_ref 1.080
_refine_ls_hydrogen_treatment mixed
_refine_ls_matrix_type full
_refine_ls_number_parameters 337
_refine_ls_number_reflns 5273
_refine_ls_number_restraints 112
_refine_ls_restrained_S_all 1.129
_refine_ls_R_factor_all 0.0323
_refine_ls_R_factor_gt 0.0291
_refine_ls_shift/su_max 0.000
_refine_ls_shift/su_mean 0.000
_refine_ls_structure_factor_coef Fsqd
_refine_ls_weighting_details 'calc w=1/[\s^2^(Fo^2^)+(0.0343P)^2^+1.651P] where P=(Fo^2^+2Fc^2^)/3'
_refine_ls_weighting_scheme calc
_refine_ls_wR_factor_gt 0.0695
_refine_ls_wR_factor_ref 0.0731
_reflns_number_gt 4968
_reflns_number_total 5273
_reflns_threshold_expression I>2\s(I)
_cod_data_source_file sg2215.cif
_cod_data_source_block I
_cod_database_code 2217651
_cod_database_fobs_code 2217651

loop_
_symmetry_equiv_pos_as_xyz
'x, y, z'
'-x+1/2, -y, z+1/2'
'x+1/2, -y+1/2, -z'
'-x, y+1/2, -z+1/2'

loop_
_atom_site_type_symbol
_atom_site_label
_atom_site_fract_x
_atom_site_fract_y
_atom_site_fract_z
_atom_site_U_iso_or_equiv
_atom_site_adp_type
_atom_site_calc_flag
_atom_site_refinement_flags
_atom_site_occupancy
C C1 1.1251(2) 0.7826(2) 0.09762(9) 0.0266(5) Uani d U 1
H H1B 1.1797 0.8305 0.1236 0.032 Uiso calc R 1
H H1A 1.1836 0.7650 0.0673 0.032 Uiso calc R 1
C C2 1.0675(3) 0.6558(3) 0.11981(10) 0.0298(6) Uani d U 1
H H2B 1.0323 0.6690 0.1551 0.036 Uiso calc R 1
H H2A 1.1378 0.5859 0.1202 0.036 Uiso calc R 1
C C3 0.9499(3) 0.6230(2) 0.08195(10) 0.0292(5) Uani d U 1
H H3B 0.8700 0.5860 0.1005 0.035 Uiso calc R 1
H H3A 0.9808 0.5593 0.0557 0.035 Uiso calc R 1
C C4 0.9116(3) 0.7574(2) 0.05630(8) 0.0212(5) Uani d U 1
H H4A 0.9335 0.7550 0.0188 0.025 Uiso calc R 1
C C5 0.7633(2) 0.7917(2) 0.06404(8) 0.0207(5) Uani d U 1
C C6 0.6196(2) 0.9454(2) 0.11106(8) 0.0191(4) Uani d U 1
C C7 0.5289(2) 0.9622(3) 0.06902(9) 0.0249(5) Uani d U 1
H H7A 0.5496 0.9228 0.0369 0.030 Uiso calc R 1
C C8 0.4110(3) 1.0349(3) 0.07429(10) 0.0307(5) Uani d U 1
H H8A 0.3517 1.0467 0.0457 0.037 Uiso calc R 1
C C9 0.3781(3) 1.0920(3) 0.12203(10) 0.0358(6) Uani d U 1
H H9A 0.2956 1.1408 0.1254 0.043 Uiso calc R 1
C C10 0.4646(2) 1.0779(3) 0.16439(10) 0.0298(5) Uani d U 1
H H10A 0.4405 1.1165 0.1964 0.036 Uiso calc R 1
C C11 0.5877(2) 1.0065(2) 0.15983(8) 0.0208(5) Uani d U 1
C C12 0.6754(2) 1.0000(2) 0.20620(9) 0.0200(5) Uani d U 1
C C13 0.6158(3) 1.0400(2) 0.25796(8) 0.0220(5) Uani d U 1
C C14 0.5219(3) 0.9572(3) 0.28276(10) 0.0327(6) Uani d U 1
H H14A 0.4997 0.8746 0.2682 0.039 Uiso calc R 1
C C15 0.4606(3) 0.9970(3) 0.32928(11) 0.0388(7) Uani d U 1
H H15A 0.3980 0.9401 0.3461 0.047 Uiso calc R 1
C C16 0.4906(3) 1.1192(3) 0.35113(10) 0.0371(6) Uani d U 1
H H16A 0.4479 1.1456 0.3823 0.045 Uiso calc R 1
C C17 0.5839(3) 1.2014(3) 0.32650(10) 0.0318(6) Uani d U 1
H H17A 0.6053 1.2842 0.3410 0.038 Uiso calc R 1
C C18 0.6471(2) 1.1622(3) 0.28005(10) 0.0267(5) Uani d U 1
H H18A 0.7109 1.2186 0.2636 0.032 Uiso calc R 1
C C19 0.8890(3) 0.9518(2) 0.24976(8) 0.0210(4) Uani d U 1
H H19A 0.8642 1.0219 0.2749 0.025 Uiso calc R 1
C C20 1.0355(3) 0.9710(2) 0.23118(9) 0.0239(5) Uani d U 1
C C21 1.0390(2) 0.9727(2) 0.04879(10) 0.0237(5) Uani d U 1
H H21B 1.0992 1.0318 0.0688 0.028 Uiso calc R 1
H H21A 1.0936 0.9389 0.0196 0.028 Uiso calc R 1
C C22 0.9215(2) 1.0526(2) 0.02739(9) 0.0204(5) Uani d U 1
C C23 0.8585(3) 1.1494(2) 0.05785(10) 0.0280(5) Uani d U 1
H H23A 0.8897 1.1659 0.0918 0.034 Uiso calc R 1
C C24 0.7494(3) 1.2206(3) 0.03723(15) 0.0481(8) Uani d U 1
H H24A 0.7042 1.2847 0.0575 0.058 Uiso calc R 1
C C25 0.7059(3) 1.1975(3) -0.01382(18) 0.0618(11) Uani d U 1
H H25A 0.6310 1.2457 -0.0275 0.074 Uiso calc R 1
C C26 0.7713(4) 1.1055(3) -0.04396(15) 0.0617(11) Uani d U 1
H H26A 0.7433 1.0926 -0.0786 0.074 Uiso calc R 1
C C27 0.8778(4) 1.0321(3) -0.02365(10) 0.0393(7) Uani d U 1
H H27A 0.9217 0.9677 -0.0442 0.047 Uiso calc R 1
C C28 0.8688(3) 0.8146(2) 0.27477(9) 0.0287(6) Uani d DU 1
H H28B 0.7705 0.8042 0.2836 0.034 Uiso calc R 1
H H28A 0.8915 0.7470 0.2489 0.034 Uiso calc R 1
C C29 0.9549(3) 0.7881(3) 0.32357(11) 0.0346(6) Uani d U 1
H H29B 0.9454 0.8638 0.3470 0.041 Uiso calc R 1
H H29A 0.9167 0.7106 0.3413 0.041 Uiso calc R 1
N N1 0.99995(19) 0.8581(2) 0.08284(7) 0.0204(4) Uani d U 1
N N2 0.7433(2) 0.87954(18) 0.10419(7) 0.0184(4) Uani d U 1
N N3 0.80154(19) 0.96293(18) 0.20289(7) 0.0181(4) Uani d U 1
Ni Ni1 0.89673(3) 0.91512(3) 0.143270(10) 0.01780(8) Uani d U 1
O O1 0.67597(18) 0.73706(18) 0.03689(6) 0.0271(4) Uani d U 1
O O2 1.05357(17) 0.95424(18) 0.18116(7) 0.0261(4) Uani d U 1
O O3 1.12652(18) 0.99616(19) 0.26255(7) 0.0324(4) Uani d DU 1
O O4 1.0957(2) 0.7663(2) 0.31439(8) 0.0480(5) Uani d DU 1
H H4W 1.1334(14) 0.8443(19) 0.3004(11) 0.058 Uiso d D 1

loop_
_atom_site_aniso_label
_atom_site_aniso_U_11
_atom_site_aniso_U_22
_atom_site_aniso_U_33
_atom_site_aniso_U_12
_atom_site_aniso_U_13
_atom_site_aniso_U_23
C1 0.0218(12) 0.0316(13) 0.0265(11) 0.0112(10) -0.0007(9) 0.0017(10)
C2 0.0376(15) 0.0261(13) 0.0258(12) 0.0120(11) 0.0002(10) 0.0024(10)
C3 0.0357(13) 0.0230(13) 0.0290(12) 0.0036(10) 0.0032(10) 0.0033(10)
C4 0.0257(12) 0.0194(11) 0.0186(10) 0.0041(10) 0.0031(9) 0.0000(8)
C5 0.0244(11) 0.0196(11) 0.0180(10) -0.0018(9) 0.0023(9) -0.0010(9)
C6 0.0163(10) 0.0217(11) 0.0192(10) -0.0045(9) 0.0020(8) 0.0020(8)
C7 0.0169(11) 0.0349(13) 0.0229(11) -0.0022(10) 0.0021(9) 0.0009(10)
C8 0.0173(11) 0.0444(15) 0.0304(12) 0.0019(11) -0.0059(10) 0.0041(11)
C9 0.0219(12) 0.0484(16) 0.0372(13) 0.0101(13) -0.0022(10) -0.0050(13)
C10 0.0180(11) 0.0410(15) 0.0305(12) 0.0064(12) 0.0012(9) -0.0086(12)
C11 0.0172(11) 0.0230(11) 0.0221(10) -0.0020(9) 0.0004(9) -0.0020(8)
C12 0.0201(11) 0.0187(11) 0.0213(11) -0.0022(9) 0.0017(9) -0.0030(9)
C13 0.0205(11) 0.0260(11) 0.0194(10) 0.0033(10) -0.0005(9) -0.0048(8)
C14 0.0342(14) 0.0338(14) 0.0300(13) -0.0007(11) 0.0077(11) -0.0042(11)
C15 0.0359(15) 0.0488(18) 0.0317(14) 0.0007(13) 0.0116(12) -0.0010(13)
C16 0.0351(14) 0.0528(17) 0.0234(12) 0.0185(12) 0.0014(11) -0.0074(12)
C17 0.0257(13) 0.0383(14) 0.0313(13) 0.0151(11) -0.0080(10) -0.0153(11)
C18 0.0213(12) 0.0271(13) 0.0318(13) 0.0071(10) -0.0047(10) -0.0057(10)
C19 0.0225(11) 0.0204(11) 0.0201(10) 0.0026(10) -0.0030(9) -0.0032(8)
C20 0.0238(12) 0.0206(12) 0.0272(12) 0.0015(10) -0.0034(10) 0.0004(9)
C21 0.0180(11) 0.0256(12) 0.0277(12) 0.0014(10) 0.0054(10) 0.0042(10)
C22 0.0187(11) 0.0196(11) 0.0229(10) -0.0043(8) 0.0001(8) 0.0047(8)
C23 0.0295(14) 0.0213(12) 0.0333(13) 0.0010(10) 0.0065(10) 0.0029(10)
C24 0.0300(14) 0.0269(15) 0.088(2) 0.0076(12) 0.0157(16) 0.0203(15)
C25 0.0363(17) 0.0403(19) 0.109(3) -0.0102(14) -0.0359(19) 0.040(2)
C26 0.085(3) 0.0305(18) 0.069(2) -0.0197(17) -0.054(2) 0.0208(15)
C27 0.065(2) 0.0250(13) 0.0283(13) -0.0059(14) -0.0126(14) 0.0033(10)
C28 0.0347(15) 0.0225(12) 0.0289(12) 0.0039(10) 0.0014(10) 0.0015(10)
C29 0.0317(13) 0.0392(16) 0.0328(14) 0.0095(12) 0.0071(11) 0.0141(12)
N1 0.0174(9) 0.0215(10) 0.0221(9) 0.0029(8) 0.0009(7) 0.0032(8)
N2 0.0185(9) 0.0221(10) 0.0148(8) 0.0003(7) 0.0016(7) 0.0009(7)
N3 0.0172(9) 0.0166(9) 0.0205(9) -0.0007(7) -0.0017(7) -0.0011(7)
Ni1 0.01522(12) 0.02042(13) 0.01776(12) 0.00077(11) 0.00044(11) -0.00103(11)
O1 0.0277(9) 0.0332(10) 0.0204(8) -0.0057(8) 0.0002(7) -0.0052(7)
O2 0.0178(8) 0.0332(10) 0.0272(8) 0.0001(7) -0.0009(7) -0.0035(7)
O3 0.0254(10) 0.0390(11) 0.0328(9) -0.0015(8) -0.0097(8) -0.0034(8)
O4 0.0386(11) 0.0538(13) 0.0516(12) 0.0148(11) 0.0041(11) 0.0190(10)

loop_
_atom_type_symbol
_atom_type_description
_atom_type_scat_dispersion_real
_atom_type_scat_dispersion_imag
_atom_type_scat_source
C C 0.0033 0.0016 'International Tables Vol C Tables 4.2.6.8 and 6.1.1.4'
H H 0.0000 0.0000 'International Tables Vol C Tables 4.2.6.8 and 6.1.1.4'
N N 0.0061 0.0033 'International Tables Vol C Tables 4.2.6.8 and 6.1.1.4'
Ni Ni 0.3393 1.1124 'International Tables Vol C Tables 4.2.6.8 and 6.1.1.4'
O O 0.0106 0.0060 'International Tables Vol C Tables 4.2.6.8 and 6.1.1.4'

loop_
_geom_angle_atom_site_label_1
_geom_angle_atom_site_label_2
_geom_angle_atom_site_label_3
_geom_angle
N1 C1 C2 103.65(19)
N1 C1 H1B 111.0
C2 C1 H1B 111.0
N1 C1 H1A 111.0
C2 C1 H1A 111.0
H1B C1 H1A 109.0
C1 C2 C3 102.46(19)
C1 C2 H2B 111.3
C3 C2 H2B 111.3
C1 C2 H2A 111.3
C3 C2 H2A 111.3
H2B C2 H2A 109.2
C2 C3 C4 104.8(2)
C2 C3 H3B 110.8
C4 C3 H3B 110.8
C2 C3 H3A 110.8
C4 C3 H3A 110.8
H3B C3 H3A 108.9
C5 C4 N1 109.19(18)
C5 C4 C3 112.0(2)
N1 C4 C3 105.49(18)
C5 C4 H4A 110.0
N1 C4 H4A 110.0
C3 C4 H4A 110.0
O1 C5 N2 128.5(2)
O1 C5 C4 118.7(2)
N2 C5 C4 112.71(19)
N2 C6 C7 119.99(19)
N2 C6 C11 120.46(19)
C7 C6 C11 119.4(2)
C8 C7 C6 120.6(2)
C8 C7 H7A 119.7
C6 C7 H7A 119.7
C7 C8 C9 120.2(2)
C7 C8 H8A 119.9
C9 C8 H8A 119.9
C10 C9 C8 121.0(2)
C10 C9 H9A 119.5
C8 C9 H9A 119.5
C9 C10 C11 120.1(2)
C9 C10 H10A 120.0
C11 C10 H10A 120.0
C10 C11 C6 118.7(2)
C10 C11 C12 116.5(2)
C6 C11 C12 124.8(2)
N3 C12 C11 120.6(2)
N3 C12 C13 120.1(2)
C11 C12 C13 119.3(2)
C14 C13 C18 119.2(2)
C14 C13 C12 119.5(2)
C18 C13 C12 121.1(2)
C13 C14 C15 119.8(3)
C13 C14 H14A 120.1
C15 C14 H14A 120.1
C16 C15 C14 121.1(3)
C16 C15 H15A 119.5
C14 C15 H15A 119.5
C17 C16 C15 119.1(2)
C17 C16 H16A 120.5
C15 C16 H16A 120.5
C16 C17 C18 120.4(2)
C16 C17 H17A 119.8
C18 C17 H17A 119.8
C13 C18 C17 120.4(2)
C13 C18 H18A 119.8
C17 C18 H18A 119.8
N3 C19 C20 105.45(18)
N3 C19 C28 109.73(19)
C20 C19 C28 111.6(2)
N3 C19 H19A 110.0
C20 C19 H19A 110.0
C28 C19 H19A 110.0
O3 C20 O2 125.6(2)
O3 C20 C19 119.5(2)
O2 C20 C19 114.9(2)
C22 C21 N1 116.21(19)
C22 C21 H21B 108.2
N1 C21 H21B 108.2
C22 C21 H21A 108.2
N1 C21 H21A 108.2
H21B C21 H21A 107.4
C23 C22 C27 120.2(2)
C23 C22 C21 120.1(2)
C27 C22 C21 119.7(2)
C24 C23 C22 118.8(3)
C24 C23 H23A 120.6
C22 C23 H23A 120.6
C23 C24 C25 120.1(3)
C23 C24 H24A 119.9
C25 C24 H24A 119.9
C26 C25 C24 120.6(3)
C26 C25 H25A 119.7
C24 C25 H25A 119.7
C25 C26 C27 119.9(3)
C25 C26 H26A 120.1
C27 C26 H26A 120.1
C26 C27 C22 120.3(3)
C26 C27 H27A 119.8
C22 C27 H27A 119.8
C29 C28 C19 115.6(2)
C29 C28 H28B 108.4
C19 C28 H28B 108.4
C29 C28 H28A 108.4
C19 C28 H28A 108.4
H28B C28 H28A 107.5
O4 C29 C28 114.6(2)
O4 C29 H29B 108.6
C28 C29 H29B 108.6
O4 C29 H29A 108.6
C28 C29 H29A 108.6
H29B C29 H29A 107.6
C1 N1 C4 103.35(18)
C1 N1 C21 110.15(18)
C4 N1 C21 113.74(18)
C1 N1 Ni1 111.52(14)
C4 N1 Ni1 106.14(13)
C21 N1 Ni1 111.62(15)
C5 N2 C6 121.98(19)
C5 N2 Ni1 115.33(15)
C6 N2 Ni1 122.40(15)
C12 N3 C19 120.82(19)
C12 N3 Ni1 127.19(16)
C19 N3 Ni1 111.98(14)
N2 Ni1 O2 178.29(8)
N2 Ni1 N3 96.12(8)
O2 Ni1 N3 84.94(8)
N2 Ni1 N1 85.11(8)
O2 Ni1 N1 93.88(8)
N3 Ni1 N1 177.24(9)
C20 O2 Ni1 116.03(16)
C29 O4 H4W 108.0(13)

loop_
_geom_bond_atom_site_label_1
_geom_bond_atom_site_label_2
_geom_bond_distance
C1 N1 1.494(3)
C1 C2 1.526(4)
C1 H1B 0.9900
C1 H1A 0.9900
C2 C3 1.548(4)
C2 H2B 0.9900
C2 H2A 0.9900
C3 C4 1.573(3)
C3 H3B 0.9900
C3 H3A 0.9900
C4 C5 1.501(3)
C4 N1 1.509(3)
C4 H4A 1.0000
C5 O1 1.239(3)
C5 N2 1.391(3)
C6 N2 1.392(3)
C6 C7 1.417(3)
C6 C11 1.448(3)
C7 C8 1.374(4)
C7 H7A 0.9500
C8 C9 1.409(4)
C8 H8A 0.9500
C9 C10 1.395(4)
C9 H9A 0.9500
C10 C11 1.409(3)
C10 H10A 0.9500
C11 C12 1.480(3)
C12 N3 1.289(3)
C12 C13 1.522(3)
C13 C14 1.403(4)
C13 C18 1.408(3)
C14 C15 1.409(4)
C14 H14A 0.9500
C15 C16 1.404(4)
C15 H15A 0.9500
C16 C17 1.393(4)
C16 H16A 0.9500
C17 C18 1.414(3)
C17 H17A 0.9500
C18 H18A 0.9500
C19 N3 1.492(3)
C19 C20 1.519(3)
C19 C28 1.559(3)
C19 H19A 1.0000
C20 O3 1.232(3)
C20 O2 1.324(3)
C21 C22 1.512(3)
C21 N1 1.517(3)
C21 H21B 0.9900
C21 H21A 0.9900
C22 C23 1.408(3)
C22 C27 1.410(3)
C23 C24 1.396(4)
C23 H23A 0.9500
C24 C25 1.414(6)
C24 H24A 0.9500
C25 C26 1.380(6)
C25 H25A 0.9500
C26 C27 1.386(5)
C26 H26A 0.9500
C27 H27A 0.9500
C28 C29 1.546(4)
C28 H28B 0.9900
C28 H28A 0.9900
C29 O4 1.409(4)
C29 H29B 0.9900
C29 H29A 0.9900
N1 Ni1 1.9552(19)
N2 Ni1 1.8439(19)
N3 Ni1 1.8721(19)
Ni1 O2 1.8619(17)
O4 H4W 0.950(7)

loop_
_geom_hbond_atom_site_label_D
_geom_hbond_atom_site_label_H
_geom_hbond_atom_site_label_A
_geom_hbond_distance_DH
_geom_hbond_distance_HA
_geom_hbond_distance_DA
_geom_hbond_angle_DHA
O4 H4W O3 0.950(7) 1.840(8) 2.726(3) 154.0(9)
C7 H7A O1 0.95 2.26 2.837(3) 118.1
C1 H1B O2 0.99 2.31 2.879(3) 115.3

loop_
_geom_torsion_atom_site_label_1
_geom_torsion_atom_site_label_2
_geom_torsion_atom_site_label_3
_geom_torsion_atom_site_label_4
_geom_torsion
N1 C1 C2 C3 41.8(2)
C1 C2 C3 C4 -22.6(2)
C2 C3 C4 C5 -122.5(2)
C2 C3 C4 N1 -3.8(2)
N1 C4 C5 O1 165.5(2)
C3 C4 C5 O1 -78.0(3)
N1 C4 C5 N2 -17.5(2)
C3 C4 C5 N2 99.0(2)
N2 C6 C7 C8 -175.3(2)
C11 C6 C7 C8 -0.5(4)
C6 C7 C8 C9 -1.0(4)
C7 C8 C9 C10 1.0(4)
C8 C9 C10 C11 0.5(5)
C9 C10 C11 C6 -1.9(4)
C9 C10 C11 C12 178.2(3)
N2 C6 C11 C10 176.8(2)
C7 C6 C11 C10 1.9(3)
N2 C6 C11 C12 -3.3(3)
C7 C6 C11 C12 -178.2(2)
C10 C11 C12 N3 -164.5(2)
C6 C11 C12 N3 15.6(3)
C10 C11 C12 C13 14.3(3)
C6 C11 C12 C13 -165.6(2)
N3 C12 C13 C14 -107.6(3)
C11 C12 C13 C14 73.5(3)
N3 C12 C13 C18 76.1(3)
C11 C12 C13 C18 -102.7(3)
C18 C13 C14 C15 -0.2(4)
C12 C13 C14 C15 -176.5(2)
C13 C14 C15 C16 0.8(4)
C14 C15 C16 C17 -0.8(4)
C15 C16 C17 C18 0.2(4)
C14 C13 C18 C17 -0.4(4)
C12 C13 C18 C17 175.9(2)
C16 C17 C18 C13 0.3(4)
N3 C19 C20 O3 163.7(2)
C28 C19 C20 O3 -77.2(3)
N3 C19 C20 O2 -18.5(3)
C28 C19 C20 O2 100.6(2)
N1 C21 C22 C23 81.3(3)
N1 C21 C22 C27 -100.4(3)
C27 C22 C23 C24 2.4(4)
C21 C22 C23 C24 -179.4(2)
C22 C23 C24 C25 -1.6(4)
C23 C24 C25 C26 -0.6(5)
C24 C25 C26 C27 2.0(5)
C25 C26 C27 C22 -1.2(5)
C23 C22 C27 C26 -1.0(4)
C21 C22 C27 C26 -179.3(3)
N3 C19 C28 C29 179.2(2)
C20 C19 C28 C29 62.7(3)
C19 C28 C29 O4 -73.6(3)
C2 C1 N1 C4 -44.8(2)
C2 C1 N1 C21 -166.68(19)
C2 C1 N1 Ni1 68.8(2)
C5 C4 N1 C1 150.08(18)
C3 C4 N1 C1 29.5(2)
C5 C4 N1 C21 -90.5(2)
C3 C4 N1 C21 148.95(19)
C5 C4 N1 Ni1 32.61(19)
C3 C4 N1 Ni1 -87.93(17)
C22 C21 N1 C1 175.5(2)
C22 C21 N1 C4 60.1(3)
C22 C21 N1 Ni1 -60.0(2)
O1 C5 N2 C6 -17.3(4)
C4 C5 N2 C6 166.07(19)
O1 C5 N2 Ni1 168.8(2)
C4 C5 N2 Ni1 -7.9(2)
C7 C6 N2 C5 -22.5(3)
C11 C6 N2 C5 162.7(2)
C7 C6 N2 Ni1 151.03(18)
C11 C6 N2 Ni1 -23.8(3)
C11 C12 N3 C19 -177.90(19)
C13 C12 N3 C19 3.3(3)
C11 C12 N3 Ni1 1.0(3)
C13 C12 N3 Ni1 -177.85(16)
C20 C19 N3 C12 -153.7(2)
C28 C19 N3 C12 85.9(3)
C20 C19 N3 Ni1 27.2(2)
C28 C19 N3 Ni1 -93.10(19)
C5 N2 Ni1 O2 76(3)
C6 N2 Ni1 O2 -98(3)
C5 N2 Ni1 N3 -154.96(16)
C6 N2 Ni1 N3 31.13(17)
C5 N2 Ni1 N1 22.57(16)
C6 N2 Ni1 N1 -151.35(17)
C12 N3 Ni1 N2 -20.3(2)
C19 N3 Ni1 N2 158.62(15)
C12 N3 Ni1 O2 158.3(2)
C19 N3 Ni1 O2 -22.72(15)
C12 N3 Ni1 N1 -136.9(18)
C19 N3 Ni1 N1 42.1(19)
C1 N1 Ni1 N2 -142.28(16)
C4 N1 Ni1 N2 -30.41(14)
C21 N1 Ni1 N2 94.03(16)
C1 N1 Ni1 O2 39.10(16)
C4 N1 Ni1 O2 150.97(14)
C21 N1 Ni1 O2 -84.59(16)
C1 N1 Ni1 N3 -25.5(19)
C4 N1 Ni1 N3 86.4(18)
C21 N1 Ni1 N3 -149.2(18)
O3 C20 O2 Ni1 179.3(2)
C19 C20 O2 Ni1 1.6(3)
N2 Ni1 O2 C20 141(3)
N3 Ni1 O2 C20 12.10(17)
N1 Ni1 O2 C20 -165.41(17)
